data_7703336
loop_
_publ_author_name
'Dickie, Tara K. K.'
'MacNeil, Connor S.'
'Hayes, Paul G.'

_publ_section_title
;
 Consecutive N<sub>2</sub> loss from a uranium diphosphazide complex.
;
_journal_issue 3
_journal_name_full 'Dalton transactions (Cambridge, England : 2003)'
_journal_page_first 578
_journal_page_last 582
_journal_paper_doi 10.1039/c9dt04517a
_journal_volume 49
_journal_year 2020
_chemical_formula_moiety 'C6 H6 N4'
_chemical_formula_sum 'C6 H6 N4'
_chemical_formula_weight 134.15
_chemical_name_systematic 1,2-azidoaniline
_space_group_crystal_system orthorhombic
_space_group_IT_number 56
_space_group_name_Hall '-P 2ab 2ac'
_space_group_name_H-M_alt 'P c c n'
_atom_sites_solution_hydrogens mixed
_atom_sites_solution_primary direct
_audit_creation_date 2019-07-19
_audit_creation_method
;
Olex2 1.2
(compiled 2018.05.29 svn.r3508 for OlexSys, GUI svn.r5506)
;
_audit_update_record
;
2019-07-19 deposited with the CCDC.	2019-11-28 downloaded from the CCDC.
;
_cell_angle_alpha 90
_cell_angle_beta 90
_cell_angle_gamma 90
_cell_formula_units_Z 8
_cell_length_a 20.3467(3)
_cell_length_b 13.1849(3)
_cell_length_c 4.90129(8)
_cell_measurement_reflns_used 5759
_cell_measurement_temperature 100.01(10)
_cell_measurement_theta_max 77.2310
_cell_measurement_theta_min 3.9960
_cell_volume 1314.87(4)
_computing_cell_refinement 'CrysAlisPro 1.171.38.43 (Rigaku OD, 2015)'
_computing_data_collection 'CrysAlisPro 1.171.38.43 (Rigaku OD, 2015)'
_computing_data_reduction 'CrysAlisPro 1.171.38.43 (Rigaku OD, 2015)'
_computing_molecular_graphics 'Olex2 (Dolomanov et al., 2009)'
_computing_publication_material 'Olex2 (Dolomanov et al., 2009)'
_computing_structure_refinement 'ShelXL (Sheldrick, 2015)'
_computing_structure_solution 'ShelXT (Sheldrick, 2015)'
_diffrn_ambient_environment N~2~
_diffrn_ambient_temperature 100.01(10)
_diffrn_detector 'CCD plate'
_diffrn_detector_type 'Pilatus 200/300K'
_diffrn_measured_fraction_theta_full 1.000
_diffrn_measured_fraction_theta_max 0.980
_diffrn_measurement_details
;
List of Runs (angles in degrees, time in seconds):

  # Type    Start    End  Width  t~exp~   \w     \q     \k     \f   Frames
#--------------------------------------------------------------------------
  1  \w    -60.00  28.00   0.50    0.50    --    4.52 -77.00 150.00  176
  2  \w      1.00  71.00   0.50    0.50    --    4.52  38.00 -90.00  140
  3  \w    101.00 170.00   0.50    0.50    --  105.46  45.00  30.00  138
  4  \w    101.00 170.00   0.50    0.50    --  105.46  45.00 -90.00  138
  5  \w     37.00 109.00   0.50    0.50    --  105.46 -94.00 -30.00  144
  6  \w     37.00 109.00   0.50    0.50    --  105.46 -94.00 120.00  144
  7  \w     94.00 171.00   0.50    0.50    --  105.46 125.00-150.00  154
  8  \w     82.00 170.00   0.50    0.50    --  105.46  77.00 150.00  176
  9  \w    -69.00  19.00   0.50    0.50    --   -4.52 -77.00 -30.00  176
 10  \w    -71.00  -1.00   0.50    0.50    --   -4.52 -38.00  60.00  140
 11  \w     92.00 168.00   0.50    0.50    --  105.46  61.00  90.00  152
 12  \w    102.00 145.00   0.50    0.50    --  105.46  30.00-150.00   86
 13  \w     97.00 174.00   0.50    0.50    --  105.46  15.00   0.00  154
;
_diffrn_measurement_device 'four-circle diffractometer'
_diffrn_measurement_device_type 'SuperNova, Dual, Cu at zero, Pilatus 200/300K'
_diffrn_measurement_method '\w scans'
_diffrn_orient_matrix_type 'CrysAlisPro convention (1999,Acta A55,543-557)'
_diffrn_orient_matrix_UB_11 0.0060324000
_diffrn_orient_matrix_UB_12 -0.0458293000
_diffrn_orient_matrix_UB_13 -0.2880034000
_diffrn_orient_matrix_UB_21 -0.0753477000
_diffrn_orient_matrix_UB_22 0.0016617000
_diffrn_orient_matrix_UB_23 -0.0291607000
_diffrn_orient_matrix_UB_31 0.0037966000
_diffrn_orient_matrix_UB_32 0.1074945000
_diffrn_orient_matrix_UB_33 -0.1226314000
_diffrn_radiation_monochromator mirror
_diffrn_radiation_probe x-ray
_diffrn_radiation_type CuK\a
_diffrn_radiation_wavelength 1.54184
_diffrn_reflns_av_R_equivalents 0.0200
_diffrn_reflns_av_unetI/netI 0.0116
_diffrn_reflns_Laue_measured_fraction_full 1.000
_diffrn_reflns_Laue_measured_fraction_max 0.980
_diffrn_reflns_limit_h_max 25
_diffrn_reflns_limit_h_min -25
_diffrn_reflns_limit_k_max 16
_diffrn_reflns_limit_k_min -15
_diffrn_reflns_limit_l_max 6
_diffrn_reflns_limit_l_min -6
_diffrn_reflns_number 6939
_diffrn_reflns_point_group_measured_fraction_full 1.000
_diffrn_reflns_point_group_measured_fraction_max 0.980
_diffrn_reflns_theta_full 67.684
_diffrn_reflns_theta_max 77.446
_diffrn_reflns_theta_min 3.995
_diffrn_source 'micro-focus sealed X-ray tube'
_diffrn_source_type 'SuperNova (Cu) X-ray Source'
_exptl_absorpt_coefficient_mu 0.752
_exptl_absorpt_correction_T_max 1.00000
_exptl_absorpt_correction_T_min 0.82133
_exptl_absorpt_correction_type multi-scan
_exptl_absorpt_process_details
;
CrysAlisPro 1.171.38.43 (Rigaku Oxford Diffraction, 2015)
Empirical absorption correction using spherical harmonics,
 implemented in SCALE3 ABSPACK scaling algorithm.
;
_exptl_crystal_colour 'clear dark red'
_exptl_crystal_colour_lustre clear
_exptl_crystal_colour_modifier dark
_exptl_crystal_colour_primary red
_exptl_crystal_density_diffrn 1.355
_exptl_crystal_description block
_exptl_crystal_F_000 560
_exptl_crystal_preparation 'see SI'
_exptl_crystal_recrystallization_method 'see SI'
_exptl_crystal_size_max 0.25
_exptl_crystal_size_mid 0.2
_exptl_crystal_size_min 0.2
_refine_diff_density_max 0.226
_refine_diff_density_min -0.214
_refine_diff_density_rms 0.039
_refine_ls_extinction_coef 0.0042(5)
_refine_ls_extinction_expression Fc^*^=kFc[1+0.001xFc^2^\l^3^/sin(2\q)]^-1/4^
_refine_ls_extinction_method 'SHELXL-2014/7 (Sheldrick 2014'
_refine_ls_goodness_of_fit_ref 1.064
_refine_ls_hydrogen_treatment constr
_refine_ls_matrix_type full
_refine_ls_number_parameters 93
_refine_ls_number_reflns 1371
_refine_ls_number_restraints 6
_refine_ls_restrained_S_all 1.061
_refine_ls_R_factor_all 0.0354
_refine_ls_R_factor_gt 0.0341
_refine_ls_shift/su_max 0.001
_refine_ls_shift/su_mean 0.000
_refine_ls_structure_factor_coef Fsqd
_refine_ls_weighting_details 'w=1/[\s^2^(Fo^2^)+(0.0510P)^2^+0.4525P] where P=(Fo^2^+2Fc^2^)/3'
_refine_ls_weighting_scheme calc
_refine_ls_wR_factor_gt 0.0932
_refine_ls_wR_factor_ref 0.0943
_reflns_Friedel_coverage 0.000
_reflns_number_gt 1319
_reflns_number_total 1371
_reflns_threshold_expression 'I > 2\s(I)'
_cod_data_source_file c9dt04517a2.cif
_cod_data_source_block ph16051
_cod_database_code 7703336
_shelx_shelxl_version_number 2014/7
_chemical_oxdiff_formula 'C6 H6 N4 '
_chemical_oxdiff_usercomment 'long red needles '
_shelx_space_group_comment
;
The symmetry employed for this shelxl refinement is uniquely defined
by the following loop, which should always be used as a source of
symmetry information in preference to the above space-group names.
They are only intended as comments.
;
_shelx_estimated_absorpt_t_max 0.864
_shelx_estimated_absorpt_t_min 0.834
_reflns_odcompleteness_completeness 99.93
_reflns_odcompleteness_iscentric 1
_reflns_odcompleteness_theta 66.97
_olex2_refinement_description
;
1. Fixed Uiso
 At 1.2 times of:
  All C(H) groups, All N(H,H) groups
2. Uiso/Uaniso restraints and constraints
N2 \\sim N3: within 2A with sigma of 0.04 and sigma for terminal atoms of 0.08
3.a Rotating group:
 N1(H1A,H1B)
3.b Aromatic/amide H refined with riding coordinates:
 C4(H4), C3(H3), C6(H6), C5(H5)
;
_olex2_exptl_crystal_mounting_method 'MitiGen loop'
_olex2_submission_special_instructions 'No special instructions were received'
_oxdiff_exptl_absorpt_empirical_details
;
Empirical correction (ABSPACK) includes:
- Absorption correction using spherical harmonics
- Frame scaling
;
_oxdiff_exptl_absorpt_empirical_full_max 1.233
_oxdiff_exptl_absorpt_empirical_full_min 0.832

loop_
_space_group_symop_operation_xyz
'x, y, z'
'-x+1/2, -y+1/2, z'
'-x, y+1/2, -z+1/2'
'x+1/2, -y, -z+1/2'
'-x, -y, -z'
'x-1/2, y-1/2, -z'
'x, -y-1/2, z-1/2'
'-x-1/2, y, z-1/2'

loop_
_atom_site_label
_atom_site_type_symbol
_atom_site_fract_x
_atom_site_fract_y
_atom_site_fract_z
_atom_site_U_iso_or_equiv
_atom_site_adp_type
_atom_site_occupancy
_atom_site_site_symmetry_order
_atom_site_calc_flag
_atom_site_refinement_flags_posn
_atom_site_refinement_flags_adp
N1 N 0.70307(4) 0.35421(6) 0.27752(18) 0.0202(2) Uani 1 1 d . .
H1A H 0.6775 0.3024 0.2869 0.024 Uiso 1 1 d GR .
H1B H 0.7205 0.3571 0.1177 0.024 Uiso 1 1 d GR .
N3 N 0.56537(4) 0.35140(6) 0.85077(19) 0.0213(2) Uani 1 1 d . U
N2 N 0.60852(4) 0.35130(7) 0.67111(18) 0.0222(2) Uani 1 1 d . U
N4 N 0.52784(5) 0.34100(7) 1.01916(19) 0.0273(3) Uani 1 1 d . .
C1 C 0.66682(5) 0.44280(7) 0.3252(2) 0.0190(2) Uani 1 1 d . .
C2 C 0.61860(5) 0.44519(8) 0.5299(2) 0.0195(2) Uani 1 1 d . .
C4 C 0.59779(5) 0.62204(8) 0.4449(2) 0.0262(3) Uani 1 1 d . .
H4 H 0.5748 0.6813 0.4830 0.031 Uiso 1 1 calc R .
C3 C 0.58416(5) 0.53369(8) 0.5876(2) 0.0231(3) Uani 1 1 d . .
H3 H 0.5519 0.5337 0.7221 0.028 Uiso 1 1 calc R .
C6 C 0.67994(5) 0.53260(8) 0.1848(2) 0.0232(3) Uani 1 1 d . .
H6 H 0.7119 0.5330 0.0490 0.028 Uiso 1 1 calc R .
C5 C 0.64607(5) 0.62139(8) 0.2445(2) 0.0273(3) Uani 1 1 d . .
H5 H 0.6558 0.6807 0.1498 0.033 Uiso 1 1 calc R .

loop_
_atom_site_aniso_label
_atom_site_aniso_U_11
_atom_site_aniso_U_22
_atom_site_aniso_U_33
_atom_site_aniso_U_23
_atom_site_aniso_U_13
_atom_site_aniso_U_12
N1 0.0222(4) 0.0177(4) 0.0206(4) -0.0006(3) 0.0023(3) 0.0004(3)
N3 0.0223(4) 0.0186(4) 0.0229(5) -0.0014(3) -0.0011(4) 0.0024(3)
N2 0.0244(5) 0.0191(5) 0.0231(5) -0.0005(3) 0.0052(4) 0.0019(3)
N4 0.0276(5) 0.0271(5) 0.0273(5) 0.0011(4) 0.0060(4) 0.0037(4)
C1 0.0195(5) 0.0179(5) 0.0197(5) -0.0023(4) -0.0041(4) 0.0002(4)
C2 0.0208(5) 0.0174(5) 0.0203(5) -0.0014(4) -0.0035(4) -0.0006(4)
C4 0.0275(5) 0.0179(5) 0.0333(6) -0.0034(4) -0.0059(5) 0.0051(4)
C3 0.0221(5) 0.0219(5) 0.0252(5) -0.0046(4) -0.0013(4) 0.0021(4)
C6 0.0239(5) 0.0229(5) 0.0228(5) 0.0013(4) -0.0014(4) -0.0002(4)
C5 0.0310(6) 0.0199(6) 0.0311(6) 0.0039(4) -0.0054(5) 0.0007(4)

loop_
_atom_type_symbol
_atom_type_description
_atom_type_scat_dispersion_real
_atom_type_scat_dispersion_imag
_atom_type_scat_source
C C 0.0181 0.0091 'International Tables Vol C Tables 4.2.6.8 and 6.1.1.4'
H H 0.0000 0.0000 'International Tables Vol C Tables 4.2.6.8 and 6.1.1.4'
N N 0.0311 0.0180 'International Tables Vol C Tables 4.2.6.8 and 6.1.1.4'

loop_
_geom_angle_atom_site_label_1
_geom_angle_atom_site_label_2
_geom_angle_atom_site_label_3
_geom_angle
H1A N1 H1B 109.4
C1 N1 H1A 109.5
C1 N1 H1B 109.4
N4 N3 N2 172.66(10)
N3 N2 C2 116.24(8)
N1 C1 C2 120.39(9)
C6 C1 N1 121.63(9)
C6 C1 C2 117.85(9)
C1 C2 N2 115.20(9)
C3 C2 N2 123.69(9)
C3 C2 C1 121.11(10)
C3 C4 H4 120.2
C3 C4 C5 119.53(10)
C5 C4 H4 120.2
C2 C3 H3 119.9
C4 C3 C2 120.10(10)
C4 C3 H3 119.9
C1 C6 H6 119.5
C5 C6 C1 121.08(10)
C5 C6 H6 119.5
C4 C5 C6 120.32(10)
C4 C5 H5 119.8
C6 C5 H5 119.8

loop_
_geom_bond_atom_site_label_1
_geom_bond_atom_site_label_2
_geom_bond_distance
N1 H1A 0.8604
N1 H1B 0.8606
N1 C1 1.4010(13)
N3 N2 1.2436(12)
N3 N4 1.1327(13)
N2 C2 1.4331(13)
C1 C2 1.4036(15)
C1 C6 1.3952(15)
C2 C3 1.3902(14)
C4 H4 0.9300
C4 C3 1.3868(16)
C4 C5 1.3891(17)
C3 H3 0.9300
C6 H6 0.9300
C6 C5 1.3896(15)
C5 H5 0.9300

loop_
_geom_torsion_atom_site_label_1
_geom_torsion_atom_site_label_2
_geom_torsion_atom_site_label_3
_geom_torsion_atom_site_label_4
_geom_torsion
N1 C1 C2 N2 -2.44(13)
N1 C1 C2 C3 177.23(9)
N1 C1 C6 C5 -176.44(10)
N3 N2 C2 C1 -179.05(9)
N3 N2 C2 C3 1.29(15)
N2 C2 C3 C4 178.73(9)
C1 C2 C3 C4 -0.92(16)
C1 C6 C5 C4 -0.57(16)
C2 C1 C6 C5 -0.40(15)
C3 C4 C5 C6 0.81(16)
C6 C1 C2 N2 -178.53(9)
C6 C1 C2 C3 1.14(15)
C5 C4 C3 C2 -0.07(16)
